data_7151534
loop_
_publ_author_name
'Uno, Hidemitsu'
'Inoue, Kentarou'
'Inoue, Takashi'
'Ono, Noboru'

_publ_section_title
;
 Oligocyclization of 2-(hydroxymethyl)pyrroles with electron-withdrawing
 groups at \b-positions: formation and structural elucidation of
 porphyrinogens and hexaphyrinogens
;
_journal_coden_ASTM OBCRAK
_journal_issue 21
_journal_name_full 'Organic & Biomolecular Chemistry'
_journal_page_first 3857
_journal_page_last 3865
_journal_paper_doi 10.1039/b307132d
_journal_volume 1
_journal_year 2003
_chemical_formula_moiety 'C56 H26 F20 N4 O8, 0.5(C6 H5 Cl)'
_chemical_formula_sum 'C59 H28.5 Cl0.5 F20 N4 O8'
_chemical_formula_weight 1319.09
_space_group_IT_number 15
_symmetry_cell_setting monoclinic
_symmetry_Int_Tables_number 15
_symmetry_space_group_name_Hall '-C 2yc'
_symmetry_space_group_name_H-M 'C 1 2/c 1'
_cell_angle_alpha 90
_cell_angle_beta 107.100(3)
_cell_angle_gamma 90
_cell_formula_units_Z 8
_cell_length_a 21.093(3)
_cell_length_b 25.700(3)
_cell_length_c 19.961(2)
_cell_measurement_reflns_used 17766
_cell_measurement_temperature 123.2
_cell_measurement_theta_max 27.5
_cell_measurement_theta_min 3.0
_cell_volume 10342(2)
_computing_cell_refinement CRYSTALCLEAR
_computing_data_collection CRYSTALCLEAR
_computing_data_reduction 'teXsan Ver. 1.11'
_computing_molecular_graphics 'Ortep-3 and Mercury '
_computing_publication_material 'teXsan Ver. 1.11'
_computing_structure_refinement 'teXsan Ver. 1.10'
_computing_structure_solution SIR97
_diffrn_detector_area_resol_mean 14.62
_diffrn_measured_fraction_theta_full 0.9883
_diffrn_measured_fraction_theta_max 0.9883
_diffrn_measurement_device_type 'Rigaku/MSC Mercury CCD'
_diffrn_measurement_method w
_diffrn_radiation_type 'Mo Ka'
_diffrn_radiation_wavelength 0.7107
_diffrn_reflns_av_R_equivalents 0.045
_diffrn_reflns_limit_h_max 27
_diffrn_reflns_limit_h_min -22
_diffrn_reflns_limit_k_max 32
_diffrn_reflns_limit_k_min -33
_diffrn_reflns_limit_l_max 19
_diffrn_reflns_limit_l_min -25
_diffrn_reflns_number 53596
_diffrn_reflns_theta_full 27.49
_diffrn_reflns_theta_max 27.49
_exptl_absorpt_coefficient_mu 0.186
_exptl_absorpt_correction_T_max 0.991
_exptl_absorpt_correction_T_min 0.894
_exptl_absorpt_correction_type multi-scan
_exptl_absorpt_process_details '(Jacobson, 1998)'
_exptl_crystal_colour Red
_exptl_crystal_density_diffrn 1.694
_exptl_crystal_description Platelet
_exptl_crystal_F_000 5304
_exptl_crystal_size_max 0.550
_exptl_crystal_size_mid 0.130
_exptl_crystal_size_min 0.050
_refine_diff_density_max 0.57
_refine_diff_density_min -0.73
_refine_ls_goodness_of_fit_ref 1.015
_refine_ls_hydrogen_treatment noref
_refine_ls_number_parameters 829
_refine_ls_number_reflns 11738
_refine_ls_R_factor_gt 0.0479
_refine_ls_shift/su_max 0.0005
_refine_ls_structure_factor_coef Fsqd
_refine_ls_weighting_details 'w = 1/[s^2^(Fo^2^) + (0.05000(Max(Fo^2^,0) + 2Fc^2^)/3)^2^]'
_refine_ls_weighting_scheme calc
_refine_ls_wR_factor_ref 0.1103
_reflns_number_gt 8228
_reflns_number_total 11738
_reflns_threshold_expression F^2^>2.0s(F^2^)
_cod_data_source_file b307132d.txt
_cod_data_source_block 5d-1/2PhCl
_cod_depositor_comments
;
The following automatic conversions were performed:
data name '_geom_hbond_site_distance_dh' replaced with
'_geom_hbond_distance_DH' as specified in the replacement file
'/home/antanas/src/cod-tools/trunk/data/replacement-values/replacement_tags.lst'.

data
name '_geom_hbond_site_distance_ha' replaced with
'_geom_hbond_distance_HA' as specified in the replacement file
'/home/antanas/src/cod-tools/trunk/data/replacement-values/replacement_tags.lst'.

data
name '_geom_hbond_site_distance_da' replaced with
'_geom_hbond_distance_DA' as specified in the replacement file
'/home/antanas/src/cod-tools/trunk/data/replacement-values/replacement_tags.lst'.

Automatic conversion script
Id: cif_correct_tags 5005 2017-03-03 11:38:54Z antanas 
;
_cod_original_sg_symbol_Hall '-C 2yc '
_cod_original_sg_symbol_H-M 'C 2/c '
_cod_original_formula_sum 'C59 H28.50 Cl0.50 F20 N4 O8 '
_cod_database_code 7151534

loop_
_symmetry_equiv_pos_as_xyz
x,y,z
-x,y,1/2-z
-x,-y,-z
x,-y,1/2+z
1/2+x,1/2+y,z
1/2-x,1/2+y,1/2-z
1/2-x,1/2-y,-z
1/2+x,1/2-y,1/2+z

loop_
_atom_site_label
_atom_site_type_symbol
_atom_site_fract_x
_atom_site_fract_y
_atom_site_fract_z
_atom_site_U_iso_or_equiv
_atom_site_adp_type
_atom_site_occupancy
_atom_site_calc_flag
_atom_site_refinement_flags
_atom_site_disorder_assembly
_atom_site_disorder_group
Cl(1) Cl 0.55738(6) 0.60855(5) 0.49585(6) 0.0290(3) Uani 0.50 d P . .
F(1) F 0.29151(6) 0.54553(5) 0.43515(7) 0.0263(4) Uani 1.00 d . . .
F(2) F 0.16801(7) 0.57279(6) 0.42948(8) 0.0378(5) Uani 1.00 d . . .
F(3) F 0.06312(7) 0.53712(6) 0.32486(9) 0.0388(5) Uani 1.00 d . . .
F(4) F 0.08431(6) 0.47427(5) 0.22373(8) 0.0307(4) Uani 1.00 d . . .
F(5) F 0.20829(6) 0.44713(5) 0.22815(7) 0.0234(4) Uani 1.00 d . . .
F(6) F 0.56247(8) 0.32721(5) 0.48146(7) 0.0336(4) Uani 1.00 d . . .
F(7) F 0.54930(8) 0.22474(6) 0.50358(8) 0.0382(5) Uani 1.00 d . . .
F(8) F 0.55274(7) 0.15475(5) 0.40364(8) 0.0326(4) Uani 1.00 d . . .
F(9) F 0.56946(7) 0.18726(5) 0.28068(7) 0.0301(4) Uani 1.00 d . . .
F(10) F 0.58050(7) 0.28953(5) 0.25721(7) 0.0269(4) Uani 1.00 d . . .
F(11) F 0.78654(7) 0.53473(6) 0.49196(7) 0.0306(4) Uani 1.00 d . . .
F(12) F 0.91834(8) 0.52433(6) 0.53800(8) 0.0459(5) Uani 1.00 d . . .
F(13) F 0.99400(7) 0.55215(6) 0.45398(10) 0.0509(5) Uani 1.00 d . . .
F(14) F 0.93477(7) 0.58555(6) 0.32099(9) 0.0402(5) Uani 1.00 d . . .
F(15) F 0.80248(6) 0.59468(5) 0.27419(7) 0.0239(4) Uani 1.00 d . . .
F(16) F 0.56587(7) 0.73120(5) 0.45247(7) 0.0290(4) Uani 1.00 d . . .
F(17) F 0.59779(8) 0.83267(6) 0.46217(8) 0.0417(5) Uani 1.00 d . . .
F(18) F 0.52661(9) 0.90110(6) 0.36567(9) 0.0478(5) Uani 1.00 d . . .
F(19) F 0.42406(8) 0.86673(5) 0.25708(8) 0.0413(5) Uani 1.00 d . . .
F(20) F 0.39618(7) 0.76554(5) 0.24300(7) 0.0296(4) Uani 1.00 d . . .
O(1) O 0.26588(7) 0.39057(6) 0.36467(8) 0.0223(4) Uani 1.00 d . . .
O(2) O 0.34370(8) 0.34052(6) 0.3413(1) 0.0355(5) Uani 1.00 d . . .
O(3) O 0.75865(7) 0.39005(6) 0.39097(8) 0.0217(4) Uani 1.00 d . . .
O(4) O 0.70565(9) 0.31389(7) 0.3774(1) 0.0437(6) Uani 1.00 d . . .
O(5) O 0.78515(7) 0.67339(6) 0.36500(9) 0.0240(4) Uani 1.00 d . . .
O(6) O 0.69482(8) 0.71636(6) 0.37023(10) 0.0314(5) Uani 1.00 d . . .
O(7) O 0.29221(8) 0.66490(6) 0.34059(10) 0.0297(5) Uani 1.00 d . . .
O(8) O 0.34539(9) 0.74099(7) 0.3569(1) 0.0382(6) Uani 1.00 d . . .
N(1) N 0.42999(8) 0.49286(7) 0.32737(8) 0.0126(4) Uani 1.00 d . . .
N(2) N 0.56385(8) 0.45432(7) 0.34124(9) 0.0135(4) Uani 1.00 d . . .
N(3) N 0.60660(8) 0.56284(7) 0.34170(9) 0.0138(4) Uani 1.00 d . . .
N(4) N 0.47342(8) 0.60165(7) 0.32972(9) 0.0140(4) Uani 1.00 d . . .
C(1) C 0.37324(10) 0.51825(8) 0.32663(10) 0.0131(5) Uani 1.00 d . . .
C(2) C 0.32273(10) 0.48118(8) 0.3315(1) 0.0136(5) Uani 1.00 d . . .
C(3) C 0.35044(10) 0.43306(8) 0.3350(1) 0.0142(5) Uani 1.00 d . . .
C(4) C 0.41821(10) 0.44111(8) 0.33224(10) 0.0124(5) Uani 1.00 d . . .
C(5) C 0.4653(1) 0.40173(8) 0.3382(1) 0.0133(5) Uani 1.00 d . . .
C(6) C 0.5323(1) 0.40829(8) 0.34405(10) 0.0132(5) Uani 1.00 d . . .
C(7) C 0.5815(1) 0.36788(8) 0.3573(1) 0.0145(5) Uani 1.00 d . . .
C(8) C 0.6414(1) 0.39059(8) 0.3620(1) 0.0149(5) Uani 1.00 d . . .
C(9) C 0.63019(10) 0.44583(8) 0.3526(1) 0.0132(5) Uani 1.00 d . . .
C(10) C 0.6770(1) 0.48488(8) 0.3566(1) 0.0152(5) Uani 1.00 d . . .
C(11) C 0.66600(10) 0.53824(8) 0.3528(1) 0.0132(5) Uani 1.00 d . . .
C(12) C 0.7187(1) 0.57629(8) 0.3613(1) 0.0135(5) Uani 1.00 d . . .
C(13) C 0.68992(10) 0.62415(8) 0.3547(1) 0.0137(5) Uani 1.00 d . . .
C(14) C 0.6194(1) 0.61488(8) 0.3434(1) 0.0136(5) Uani 1.00 d . . .
C(15) C 0.5730(1) 0.65409(8) 0.3388(1) 0.0161(5) Uani 1.00 d . . .
C(16) C 0.5070(1) 0.64769(8) 0.3355(1) 0.0152(5) Uani 1.00 d . . .
C(17) C 0.4620(1) 0.68866(8) 0.3398(1) 0.0157(5) Uani 1.00 d . . .
C(18) C 0.4019(1) 0.66609(8) 0.3359(1) 0.0154(5) Uani 1.00 d . . .
C(19) C 0.40958(10) 0.61054(8) 0.3294(1) 0.0130(5) Uani 1.00 d . . .
C(20) C 0.36286(10) 0.57168(8) 0.3254(1) 0.0135(5) Uani 1.00 d . . .
C(21) C 0.2546(1) 0.49579(8) 0.3312(1) 0.0153(5) Uani 1.00 d . . .
C(22) C 0.2415(1) 0.52785(9) 0.3814(1) 0.0192(6) Uani 1.00 d . . .
C(23) C 0.1779(1) 0.54162(9) 0.3797(1) 0.0241(6) Uani 1.00 d . . .
C(24) C 0.1246(1) 0.52349(10) 0.3269(1) 0.0260(7) Uani 1.00 d . . .
C(25) C 0.1356(1) 0.49139(9) 0.2763(1) 0.0217(6) Uani 1.00 d . . .
C(26) C 0.1995(1) 0.47800(8) 0.2789(1) 0.0171(5) Uani 1.00 d . . .
C(27) C 0.3211(1) 0.38268(8) 0.3466(1) 0.0169(6) Uani 1.00 d . . .
C(28) C 0.2315(1) 0.34519(9) 0.3807(1) 0.0245(6) Uani 1.00 d . . .
C(29) C 0.2573(1) 0.3324(1) 0.4571(1) 0.0354(8) Uani 1.00 d . . .
C(30) C 0.56975(10) 0.31185(8) 0.3679(1) 0.0147(5) Uani 1.00 d . . .
C(31) C 0.5623(1) 0.29347(9) 0.4302(1) 0.0205(6) Uani 1.00 d . . .
C(32) C 0.5567(1) 0.24127(9) 0.4427(1) 0.0217(6) Uani 1.00 d . . .
C(33) C 0.5584(1) 0.20553(8) 0.3922(1) 0.0213(6) Uani 1.00 d . . .
C(34) C 0.5661(1) 0.22220(8) 0.3296(1) 0.0189(6) Uani 1.00 d . . .
C(35) C 0.5715(1) 0.27457(8) 0.3180(1) 0.0174(6) Uani 1.00 d . . .
C(36) C 0.7042(1) 0.36070(9) 0.3770(1) 0.0203(6) Uani 1.00 d . . .
C(37) C 0.8211(1) 0.36127(10) 0.4060(1) 0.0308(7) Uani 1.00 d . . .
C(38) C 0.8764(1) 0.39973(10) 0.4260(1) 0.0247(6) Uani 1.00 d . . .
C(39) C 0.7904(1) 0.56437(8) 0.3813(1) 0.0163(5) Uani 1.00 d . . .
C(40) C 0.8223(1) 0.54606(9) 0.4478(1) 0.0217(6) Uani 1.00 d . . .
C(41) C 0.8901(1) 0.54112(9) 0.4725(1) 0.0292(7) Uani 1.00 d . . .
C(42) C 0.9281(1) 0.55487(10) 0.4301(1) 0.0315(7) Uani 1.00 d . . .
C(43) C 0.8980(1) 0.57188(9) 0.3627(1) 0.0268(7) Uani 1.00 d . . .
C(44) C 0.8302(1) 0.57626(8) 0.3391(1) 0.0190(6) Uani 1.00 d . . .
C(45) C 0.7219(1) 0.67609(8) 0.3637(1) 0.0171(6) Uani 1.00 d . . .
C(46) C 0.8200(1) 0.72286(9) 0.3705(1) 0.0278(7) Uani 1.00 d . . .
C(47) C 0.8895(1) 0.71147(10) 0.3711(1) 0.0300(7) Uani 1.00 d . . .
C(48) C 0.4802(1) 0.74430(8) 0.3471(1) 0.0181(6) Uani 1.00 d . . .
C(49) C 0.5316(1) 0.76347(9) 0.4019(1) 0.0214(6) Uani 1.00 d . . .
C(50) C 0.5475(1) 0.81560(10) 0.4082(1) 0.0276(7) Uani 1.00 d . . .
C(51) C 0.5115(1) 0.85056(9) 0.3596(1) 0.0299(7) Uani 1.00 d . . .
C(52) C 0.4598(1) 0.83318(9) 0.3053(1) 0.0274(7) Uani 1.00 d . . .
C(53) C 0.4453(1) 0.78091(9) 0.2987(1) 0.0223(6) Uani 1.00 d . . .
C(54) C 0.3443(1) 0.69523(9) 0.3450(1) 0.0198(6) Uani 1.00 d . . .
C(55) C 0.2359(1) 0.68968(10) 0.3564(2) 0.0351(8) Uani 1.00 d . . .
C(56) C 0.2472(1) 0.6928(1) 0.4332(2) 0.0453(9) Uani 1.00 d . . .
C(57) C 0.5247(1) 0.5496(1) 0.4961(1) 0.0370(8) Uani 1.00 d . . .
C(58) C 0.5649(1) 0.5079(1) 0.4973(1) 0.0329(7) Uani 1.00 d . . .
C(59) C 0.5438(1) 0.4583(1) 0.5012(1) 0.0353(8) Uani 1.00 d . . .
H(1) H 0.4702 0.5083 0.3250 0.0154 Uiso 0.50 calc P . .
H(2) H 0.5429 0.4874 0.3327 0.0165 Uiso 0.50 calc P . .
H(3) H 0.5645 0.5468 0.3342 0.0166 Uiso 0.50 calc P . .
H(4) H 0.4918 0.5684 0.3265 0.0170 Uiso 0.50 calc P . .
H(5) H 0.4501 0.3669 0.3385 0.0161 Uiso 1.00 calc . . .
H(6) H 0.7213 0.4738 0.3626 0.0184 Uiso 1.00 calc . . .
H(7) H 0.5881 0.6888 0.3378 0.0195 Uiso 1.00 calc . . .
H(8) H 0.3189 0.5829 0.3212 0.0165 Uiso 1.00 calc . . .
H(9) H 0.1853 0.3524 0.3691 0.0295 Uiso 1.00 calc . . .
H(10) H 0.2385 0.3164 0.3539 0.0295 Uiso 1.00 calc . . .
H(11) H 0.3034 0.3250 0.4687 0.0428 Uiso 1.00 calc . . .
H(12) H 0.2504 0.3612 0.4839 0.0428 Uiso 1.00 calc . . .
H(13) H 0.2345 0.3029 0.4670 0.0428 Uiso 1.00 calc . . .
H(14) H 0.8245 0.3377 0.4435 0.0372 Uiso 1.00 calc . . .
H(15) H 0.8228 0.3426 0.3655 0.0372 Uiso 1.00 calc . . .
H(16) H 0.9176 0.3819 0.4362 0.0297 Uiso 1.00 calc . . .
H(17) H 0.8727 0.4232 0.3882 0.0297 Uiso 1.00 calc . . .
H(18) H 0.8741 0.4186 0.4661 0.0297 Uiso 1.00 calc . . .
H(19) H 0.7990 0.7443 0.3315 0.0334 Uiso 1.00 calc . . .
H(20) H 0.8199 0.7400 0.4126 0.0334 Uiso 1.00 calc . . .
H(21) H 0.9104 0.6904 0.4104 0.0362 Uiso 1.00 calc . . .
H(22) H 0.8892 0.6938 0.3293 0.0362 Uiso 1.00 calc . . .
H(23) H 0.9133 0.7433 0.3740 0.0362 Uiso 1.00 calc . . .
H(24) H 0.2302 0.7238 0.3372 0.0426 Uiso 1.00 calc . . .
H(25) H 0.1969 0.6698 0.3361 0.0426 Uiso 1.00 calc . . .
H(26) H 0.2861 0.7127 0.4538 0.0544 Uiso 1.00 calc . . .
H(27) H 0.2102 0.7091 0.4426 0.0544 Uiso 1.00 calc . . .
H(28) H 0.2527 0.6588 0.4527 0.0544 Uiso 1.00 calc . . .
H(29) H 0.5378 0.5841 0.4933 0.0401 Uiso 0.50 calc P . .
H(30) H 0.6084 0.5137 0.4953 0.0407 Uiso 1.00 calc . . .
H(31) H 0.5700 0.4292 0.5021 0.0385 Uiso 1.00 calc . . .
H(32) H 0.4788 0.5437 0.4980 0.0401 Uiso 1.00 calc . . .
H(33) H 0.4978 0.4527 0.5032 0.0385 Uiso 1.00 calc . . .

loop_
_atom_site_aniso_label
_atom_site_aniso_U_11
_atom_site_aniso_U_22
_atom_site_aniso_U_33
_atom_site_aniso_U_12
_atom_site_aniso_U_13
_atom_site_aniso_U_23
Cl(1) 0.0391(7) 0.0248(6) 0.0222(6) -0.0036(5) 0.0075(5) 0.0029(5)
F(1) 0.0231(7) 0.0306(8) 0.0264(7) 0.0004(6) 0.0091(6) -0.0098(6)
F(2) 0.0365(9) 0.0394(9) 0.0461(9) 0.0081(7) 0.0256(7) -0.0113(7)
F(3) 0.0148(7) 0.0429(10) 0.064(1) 0.0096(6) 0.0194(7) 0.0060(8)
F(4) 0.0130(7) 0.0261(8) 0.0468(9) -0.0033(6) -0.0007(6) 0.0029(6)
F(5) 0.0190(7) 0.0214(7) 0.0284(7) -0.0013(5) 0.0049(5) -0.0075(5)
F(6) 0.059(1) 0.0186(7) 0.0305(8) 0.0058(7) 0.0251(7) -0.0021(6)
F(7) 0.060(1) 0.0257(8) 0.0394(9) 0.0049(7) 0.0314(8) 0.0119(6)
F(8) 0.0377(9) 0.0097(7) 0.0528(9) -0.0019(6) 0.0173(7) 0.0062(6)
F(9) 0.0390(9) 0.0151(7) 0.0358(8) -0.0014(6) 0.0104(6) -0.0101(6)
F(10) 0.0438(9) 0.0181(7) 0.0221(7) -0.0004(6) 0.0148(6) 0.0005(5)
F(11) 0.0336(8) 0.0315(8) 0.0245(7) 0.0060(6) 0.0055(6) 0.0059(6)
F(12) 0.0390(9) 0.0391(10) 0.0413(9) 0.0137(7) -0.0166(7) -0.0021(7)
F(13) 0.0116(7) 0.0381(10) 0.091(1) 0.0046(7) -0.0033(8) -0.0096(9)
F(14) 0.0224(8) 0.0317(9) 0.076(1) -0.0051(7) 0.0296(8) -0.0111(8)
F(15) 0.0237(7) 0.0225(7) 0.0291(7) -0.0016(6) 0.0133(6) -0.0016(6)
F(16) 0.0284(8) 0.0249(8) 0.0298(7) 0.0001(6) 0.0022(6) -0.0023(6)
F(17) 0.0426(10) 0.0346(9) 0.0456(9) -0.0186(7) 0.0096(7) -0.0160(7)
F(18) 0.074(1) 0.0122(8) 0.062(1) -0.0135(8) 0.0270(9) -0.0091(7)
F(19) 0.061(1) 0.0144(8) 0.0493(9) 0.0109(7) 0.0179(8) 0.0076(6)
F(20) 0.0299(8) 0.0190(7) 0.0350(8) 0.0068(6) 0.0017(6) -0.0004(6)
O(1) 0.0189(8) 0.0138(8) 0.0395(9) 0.0004(6) 0.0168(7) 0.0049(7)
O(2) 0.0286(10) 0.0132(9) 0.075(1) -0.0024(7) 0.0309(9) -0.0053(8)
O(3) 0.0120(8) 0.0124(8) 0.0402(10) 0.0032(6) 0.0071(7) 0.0020(7)
O(4) 0.0177(9) 0.0122(9) 0.099(2) 0.0019(7) 0.0141(10) 0.0002(9)
O(5) 0.0173(8) 0.0111(8) 0.047(1) -0.0029(6) 0.0138(7) -0.0034(7)
O(6) 0.0184(9) 0.0121(9) 0.063(1) 0.0000(7) 0.0116(8) -0.0018(8)
O(7) 0.0129(8) 0.0192(9) 0.059(1) 0.0004(7) 0.0131(8) -0.0137(8)
O(8) 0.028(1) 0.0136(9) 0.082(1) 0.0008(7) 0.0302(10) -0.0090(9)
N(1) 0.0116(9) 0.0122(9) 0.0142(8) 0.0001(7) 0.0038(7) -0.0016(7)
N(2) 0.0148(9) 0.0106(9) 0.0161(9) 0.0010(7) 0.0061(7) 0.0006(7)
N(3) 0.0127(9) 0.0120(9) 0.0173(9) 0.0007(7) 0.0053(7) 0.0008(7)
N(4) 0.0116(9) 0.0118(9) 0.0188(9) 0.0011(7) 0.0049(7) 0.0021(7)
C(1) 0.012(1) 0.017(1) 0.0099(9) 0.0026(8) 0.0021(7) 0.0003(8)
C(2) 0.012(1) 0.014(1) 0.0142(10) -0.0007(8) 0.0041(8) -0.0016(8)
C(3) 0.012(1) 0.014(1) 0.016(1) -0.0016(8) 0.0042(8) -0.0017(8)
C(4) 0.013(1) 0.012(1) 0.0123(10) -0.0010(8) 0.0039(8) -0.0006(8)
C(5) 0.015(1) 0.011(1) 0.0144(10) -0.0001(8) 0.0052(8) -0.0020(8)
C(6) 0.017(1) 0.010(1) 0.0128(10) 0.0003(8) 0.0057(8) -0.0002(7)
C(7) 0.015(1) 0.012(1) 0.017(1) 0.0014(8) 0.0055(8) -0.0020(8)
C(8) 0.014(1) 0.013(1) 0.018(1) 0.0018(8) 0.0053(8) -0.0007(8)
C(9) 0.015(1) 0.012(1) 0.0138(10) 0.0023(8) 0.0049(8) -0.0008(8)
C(10) 0.015(1) 0.013(1) 0.019(1) 0.0015(8) 0.0065(8) -0.0007(8)
C(11) 0.011(1) 0.016(1) 0.0130(10) 0.0015(8) 0.0041(8) 0.0000(8)
C(12) 0.013(1) 0.012(1) 0.016(1) -0.0008(8) 0.0057(8) -0.0015(8)
C(13) 0.014(1) 0.012(1) 0.0156(10) -0.0003(8) 0.0050(8) 0.0002(8)
C(14) 0.014(1) 0.012(1) 0.015(1) -0.0014(8) 0.0055(8) 0.0009(8)
C(15) 0.016(1) 0.011(1) 0.021(1) -0.0012(8) 0.0064(8) 0.0011(8)
C(16) 0.017(1) 0.010(1) 0.019(1) 0.0020(8) 0.0067(8) 0.0019(8)
C(17) 0.014(1) 0.013(1) 0.020(1) 0.0017(8) 0.0058(8) -0.0006(8)
C(18) 0.016(1) 0.013(1) 0.019(1) 0.0027(8) 0.0064(8) 0.0003(8)
C(19) 0.013(1) 0.012(1) 0.0139(10) 0.0034(8) 0.0047(8) 0.0004(8)
C(20) 0.011(1) 0.015(1) 0.0141(10) 0.0024(8) 0.0040(8) -0.0003(8)
C(21) 0.014(1) 0.011(1) 0.022(1) 0.0007(8) 0.0077(8) 0.0024(8)
C(22) 0.017(1) 0.018(1) 0.023(1) -0.0007(9) 0.0067(9) -0.0003(9)
C(23) 0.026(1) 0.021(1) 0.032(1) 0.0050(10) 0.020(1) 0.0008(10)
C(24) 0.015(1) 0.025(1) 0.042(1) 0.0066(10) 0.014(1) 0.009(1)
C(25) 0.012(1) 0.018(1) 0.032(1) -0.0037(9) 0.0025(9) 0.0056(9)
C(26) 0.017(1) 0.011(1) 0.024(1) 0.0004(8) 0.0074(9) 0.0019(8)
C(27) 0.014(1) 0.014(1) 0.023(1) -0.0011(9) 0.0055(8) -0.0012(8)
C(28) 0.020(1) 0.017(1) 0.041(1) -0.0024(9) 0.015(1) 0.0055(10)
C(29) 0.050(2) 0.024(1) 0.039(2) -0.002(1) 0.026(1) 0.003(1)
C(30) 0.0084(10) 0.011(1) 0.024(1) 0.0008(8) 0.0044(8) 0.0007(8)
C(31) 0.021(1) 0.016(1) 0.027(1) 0.0035(9) 0.0110(9) -0.0012(9)
C(32) 0.023(1) 0.017(1) 0.029(1) 0.0021(9) 0.0143(10) 0.0083(9)
C(33) 0.017(1) 0.010(1) 0.036(1) 0.0007(9) 0.0078(10) 0.0045(9)
C(34) 0.016(1) 0.011(1) 0.029(1) 0.0003(9) 0.0042(9) -0.0051(9)
C(35) 0.015(1) 0.017(1) 0.020(1) -0.0008(9) 0.0053(8) 0.0009(8)
C(36) 0.014(1) 0.016(1) 0.032(1) 0.0014(9) 0.0073(9) 0.0001(9)
C(37) 0.014(1) 0.019(1) 0.059(2) 0.0056(10) 0.011(1) 0.001(1)
C(38) 0.015(1) 0.028(1) 0.030(1) 0.0037(10) 0.0050(9) 0.0013(10)
C(39) 0.012(1) 0.010(1) 0.024(1) 0.0008(8) 0.0023(8) -0.0036(8)
C(40) 0.021(1) 0.014(1) 0.028(1) 0.0027(9) 0.0038(9) -0.0034(9)
C(41) 0.025(1) 0.019(1) 0.034(1) 0.007(1) -0.008(1) -0.005(1)
C(42) 0.009(1) 0.021(1) 0.057(2) 0.0028(10) -0.003(1) -0.012(1)
C(43) 0.016(1) 0.015(1) 0.053(2) -0.0026(9) 0.016(1) -0.009(1)
C(44) 0.017(1) 0.011(1) 0.029(1) 0.0012(9) 0.0070(9) -0.0030(9)
C(45) 0.016(1) 0.013(1) 0.022(1) -0.0009(9) 0.0045(8) 0.0015(8)
C(46) 0.020(1) 0.014(1) 0.051(2) -0.0057(10) 0.012(1) -0.003(1)
C(47) 0.023(1) 0.020(1) 0.051(2) -0.006(1) 0.017(1) 0.001(1)
C(48) 0.018(1) 0.012(1) 0.028(1) 0.0006(9) 0.0126(9) -0.0025(9)
C(49) 0.023(1) 0.017(1) 0.027(1) 0.0004(9) 0.0116(10) 0.0001(9)
C(50) 0.028(1) 0.025(1) 0.032(1) -0.010(1) 0.013(1) -0.013(1)
C(51) 0.044(2) 0.009(1) 0.043(1) -0.007(1) 0.023(1) -0.0051(10)
C(52) 0.037(1) 0.012(1) 0.037(1) 0.006(1) 0.019(1) 0.0035(10)
C(53) 0.023(1) 0.017(1) 0.030(1) 0.0009(9) 0.0122(10) -0.0016(9)
C(54) 0.015(1) 0.018(1) 0.027(1) 0.0024(9) 0.0074(9) -0.0025(9)
C(55) 0.013(1) 0.023(1) 0.073(2) 0.000(1) 0.019(1) -0.018(1)
C(56) 0.037(2) 0.038(2) 0.072(2) 0.004(1) 0.033(2) -0.005(1)
C(57) 0.043(2) 0.047(2) 0.020(1) -0.023(1) 0.008(1) -0.006(1)
C(58) 0.042(2) 0.037(2) 0.020(1) -0.007(1) 0.009(1) -0.005(1)
C(59) 0.038(2) 0.045(2) 0.021(1) -0.005(1) 0.006(1) -0.005(1)

loop_
_atom_type_symbol
_atom_type_description
_atom_type_scat_dispersion_real
_atom_type_scat_dispersion_imag
_atom_type_scat_source
C C 0.003 0.002
;International Tables for Crystallography
(1992, Vol. C, Tables 4.2.6.8 and 6.1.1.1)
;
H H 0.000 0.000
;International Tables for Crystallography
(1992, Vol. C, Table 6.1.1.2)
;
Cl Cl 0.148 0.159
;International Tables for Crystallography
(1992, Vol. C, Tables 4.2.6.8 and 6.1.1.1)
;
F F 0.017 0.010
;International Tables for Crystallography
(1992, Vol. C, Tables 4.2.6.8 and 6.1.1.1)
;
N N 0.006 0.003
;International Tables for Crystallography
(1992, Vol. C, Tables 4.2.6.8 and 6.1.1.1)
;
O O 0.011 0.006
;International Tables for Crystallography
(1992, Vol. C, Tables 4.2.6.8 and 6.1.1.1)
;

loop_
_geom_angle_atom_site_label_1
_geom_angle_atom_site_label_2
_geom_angle_atom_site_label_3
_geom_angle
_geom_angle_site_symmetry_1
_geom_angle_site_symmetry_2
_geom_angle_site_symmetry_3
_geom_angle_publ_flag
C(57) Cl(1) H(29) 8.8 . . . no
C(27) O(1) C(28) 117.9(2) . . . yes
C(36) O(3) C(37) 115.2(2) . . . yes
C(45) O(5) C(46) 115.9(2) . . . yes
C(54) O(7) C(55) 116.0(2) . . . yes
C(1) N(1) C(4) 106.9(2) . . . yes
C(1) N(1) H(1) 126.5 . . . no
C(4) N(1) H(1) 126.6 . . . no
C(6) N(2) C(9) 110.0(2) . . . yes
C(6) N(2) H(2) 125.1 . . . no
C(9) N(2) H(2) 124.9 . . . no
C(11) N(3) C(14) 106.6(2) . . . yes
C(11) N(3) H(3) 126.7 . . . no
C(14) N(3) H(3) 126.8 . . . no
C(16) N(4) C(19) 110.0(2) . . . yes
C(16) N(4) H(4) 125.0 . . . no
C(19) N(4) H(4) 125.0 . . . no
N(1) C(1) C(2) 110.2(2) . . . yes
N(1) C(1) C(20) 127.4(2) . . . yes
C(2) C(1) C(20) 122.3(2) . . . yes
C(1) C(2) C(3) 106.7(2) . . . yes
C(1) C(2) C(21) 124.2(2) . . . yes
C(3) C(2) C(21) 129.1(2) . . . yes
C(2) C(3) C(4) 106.2(2) . . . yes
C(2) C(3) C(27) 127.6(2) . . . yes
C(4) C(3) C(27) 125.9(2) . . . yes
N(1) C(4) C(3) 110.0(2) . . . yes
N(1) C(4) C(5) 125.0(2) . . . yes
C(3) C(4) C(5) 124.9(2) . . . yes
C(4) C(5) C(6) 126.6(2) . . . yes
C(4) C(5) H(5) 116.7 . . . no
C(6) C(5) H(5) 116.7 . . . no
N(2) C(6) C(5) 126.6(2) . . . yes
N(2) C(6) C(7) 107.4(2) . . . yes
C(5) C(6) C(7) 126.0(2) . . . yes
C(6) C(7) C(8) 107.8(2) . . . yes
C(6) C(7) C(30) 125.8(2) . . . yes
C(8) C(7) C(30) 126.3(2) . . . yes
C(7) C(8) C(9) 107.3(2) . . . yes
C(7) C(8) C(36) 122.9(2) . . . yes
C(9) C(8) C(36) 129.7(2) . . . yes
N(2) C(9) C(8) 107.4(2) . . . yes
N(2) C(9) C(10) 124.6(2) . . . yes
C(8) C(9) C(10) 128.0(2) . . . yes
C(9) C(10) C(11) 127.1(2) . . . yes
C(9) C(10) H(6) 116.4 . . . no
C(11) C(10) H(6) 116.5 . . . no
N(3) C(11) C(10) 126.7(2) . . . yes
N(3) C(11) C(12) 110.0(2) . . . yes
C(10) C(11) C(12) 123.3(2) . . . yes
C(11) C(12) C(13) 107.1(2) . . . yes
C(11) C(12) C(39) 125.4(2) . . . yes
C(13) C(12) C(39) 127.2(2) . . . yes
C(12) C(13) C(14) 105.8(2) . . . yes
C(12) C(13) C(45) 128.9(2) . . . yes
C(14) C(13) C(45) 125.0(2) . . . yes
N(3) C(14) C(13) 110.5(2) . . . yes
N(3) C(14) C(15) 125.4(2) . . . yes
C(13) C(14) C(15) 124.0(2) . . . yes
C(14) C(15) C(16) 126.6(2) . . . yes
C(14) C(15) H(7) 116.7 . . . no
C(16) C(15) H(7) 116.7 . . . no
N(4) C(16) C(15) 126.6(2) . . . yes
N(4) C(16) C(17) 107.7(2) . . . yes
C(15) C(16) C(17) 125.7(2) . . . yes
C(16) C(17) C(18) 107.6(2) . . . yes
C(16) C(17) C(48) 123.9(2) . . . yes
C(18) C(17) C(48) 128.6(2) . . . yes
C(17) C(18) C(19) 107.2(2) . . . yes
C(17) C(18) C(54) 123.7(2) . . . yes
C(19) C(18) C(54) 128.8(2) . . . yes
N(4) C(19) C(18) 107.5(2) . . . yes
N(4) C(19) C(20) 124.2(2) . . . yes
C(18) C(19) C(20) 128.2(2) . . . yes
C(1) C(20) C(19) 127.2(2) . . . yes
C(1) C(20) H(8) 116.5 . . . no
C(19) C(20) H(8) 116.4 . . . no
C(2) C(21) C(22) 123.1(2) . . . yes
C(2) C(21) C(26) 121.0(2) . . . yes
C(22) C(21) C(26) 115.9(2) . . . yes
F(1) C(22) C(21) 120.1(2) . . . yes
F(1) C(22) C(23) 117.5(2) . . . yes
C(21) C(22) C(23) 122.3(2) . . . yes
F(2) C(23) C(22) 119.9(2) . . . yes
F(2) C(23) C(24) 120.1(2) . . . yes
C(22) C(23) C(24) 120.1(2) . . . yes
F(3) C(24) C(23) 120.2(2) . . . yes
F(3) C(24) C(25) 120.6(2) . . . yes
C(23) C(24) C(25) 119.3(2) . . . yes
F(4) C(25) C(24) 119.9(2) . . . yes
F(4) C(25) C(26) 120.2(2) . . . yes
C(24) C(25) C(26) 119.8(2) . . . yes
F(5) C(26) C(21) 119.3(2) . . . yes
F(5) C(26) C(25) 118.1(2) . . . yes
C(21) C(26) C(25) 122.6(2) . . . yes
O(1) C(27) O(2) 124.2(2) . . . yes
O(1) C(27) C(3) 110.3(2) . . . yes
O(2) C(27) C(3) 125.5(2) . . . yes
O(1) C(28) C(29) 110.1(2) . . . yes
O(1) C(28) H(9) 109.3 . . . no
O(1) C(28) H(10) 109.3 . . . no
C(29) C(28) H(9) 109.3 . . . no
C(29) C(28) H(10) 109.4 . . . no
H(9) C(28) H(10) 109.3 . . . no
C(28) C(29) H(11) 109.5 . . . no
C(28) C(29) H(12) 109.5 . . . no
C(28) C(29) H(13) 109.4 . . . no
H(11) C(29) H(12) 109.6 . . . no
H(11) C(29) H(13) 109.4 . . . no
H(12) C(29) H(13) 109.4 . . . no
C(7) C(30) C(31) 121.7(2) . . . yes
C(7) C(30) C(35) 121.7(2) . . . yes
C(31) C(30) C(35) 116.3(2) . . . yes
F(6) C(31) C(30) 119.3(2) . . . yes
F(6) C(31) C(32) 118.3(2) . . . yes
C(30) C(31) C(32) 122.3(2) . . . yes
F(7) C(32) C(31) 120.8(2) . . . yes
F(7) C(32) C(33) 119.3(2) . . . yes
C(31) C(32) C(33) 119.9(2) . . . yes
F(8) C(33) C(32) 120.4(2) . . . yes
F(8) C(33) C(34) 120.0(2) . . . yes
C(32) C(33) C(34) 119.7(2) . . . yes
F(9) C(34) C(33) 119.8(2) . . . yes
F(9) C(34) C(35) 120.6(2) . . . yes
C(33) C(34) C(35) 119.6(2) . . . yes
F(10) C(35) C(30) 119.5(2) . . . yes
F(10) C(35) C(34) 118.2(2) . . . yes
C(30) C(35) C(34) 122.3(2) . . . yes
O(3) C(36) O(4) 123.0(2) . . . yes
O(3) C(36) C(8) 114.4(2) . . . yes
O(4) C(36) C(8) 122.6(2) . . . yes
O(3) C(37) C(38) 107.8(2) . . . yes
O(3) C(37) H(14) 109.9 . . . no
O(3) C(37) H(15) 109.8 . . . no
C(38) C(37) H(14) 109.9 . . . no
C(38) C(37) H(15) 109.9 . . . no
H(14) C(37) H(15) 109.5 . . . no
C(37) C(38) H(16) 109.4 . . . no
C(37) C(38) H(17) 109.5 . . . no
C(37) C(38) H(18) 109.5 . . . no
H(16) C(38) H(17) 109.5 . . . no
H(16) C(38) H(18) 109.5 . . . no
H(17) C(38) H(18) 109.5 . . . no
C(12) C(39) C(40) 120.0(2) . . . yes
C(12) C(39) C(44) 123.0(2) . . . yes
C(40) C(39) C(44) 116.6(2) . . . yes
F(11) C(40) C(39) 119.6(2) . . . yes
F(11) C(40) C(41) 117.8(2) . . . yes
C(39) C(40) C(41) 122.5(2) . . . yes
F(12) C(41) C(40) 119.9(2) . . . yes
F(12) C(41) C(42) 120.8(2) . . . yes
C(40) C(41) C(42) 119.3(2) . . . yes
F(13) C(42) C(41) 120.2(2) . . . yes
F(13) C(42) C(43) 119.9(2) . . . yes
C(41) C(42) C(43) 120.0(2) . . . yes
F(14) C(43) C(42) 120.3(2) . . . yes
F(14) C(43) C(44) 120.0(2) . . . yes
C(42) C(43) C(44) 119.6(2) . . . yes
F(15) C(44) C(39) 119.7(2) . . . yes
F(15) C(44) C(43) 118.3(2) . . . yes
C(39) C(44) C(43) 122.0(2) . . . yes
O(5) C(45) O(6) 123.1(2) . . . yes
O(5) C(45) C(13) 111.9(2) . . . yes
O(6) C(45) C(13) 124.9(2) . . . yes
O(5) C(46) C(47) 107.6(2) . . . yes
O(5) C(46) H(19) 109.9 . . . no
O(5) C(46) H(20) 109.9 . . . no
C(47) C(46) H(19) 109.9 . . . no
C(47) C(46) H(20) 109.9 . . . no
H(19) C(46) H(20) 109.5 . . . no
C(46) C(47) H(21) 109.5 . . . no
C(46) C(47) H(22) 109.5 . . . no
C(46) C(47) H(23) 109.3 . . . no
H(21) C(47) H(22) 109.7 . . . no
H(21) C(47) H(23) 109.5 . . . no
H(22) C(47) H(23) 109.4 . . . no
C(17) C(48) C(49) 122.9(2) . . . yes
C(17) C(48) C(53) 121.1(2) . . . yes
C(49) C(48) C(53) 116.0(2) . . . yes
F(16) C(49) C(48) 119.9(2) . . . yes
F(16) C(49) C(50) 118.0(2) . . . yes
C(48) C(49) C(50) 122.1(2) . . . yes
F(17) C(50) C(49) 120.3(2) . . . yes
F(17) C(50) C(51) 119.7(2) . . . yes
C(49) C(50) C(51) 120.0(2) . . . yes
F(18) C(51) C(50) 120.2(2) . . . yes
F(18) C(51) C(52) 120.3(2) . . . yes
C(50) C(51) C(52) 119.5(2) . . . yes
F(19) C(52) C(51) 120.4(2) . . . yes
F(19) C(52) C(53) 119.8(2) . . . yes
C(51) C(52) C(53) 119.8(2) . . . yes
F(20) C(53) C(48) 119.9(2) . . . yes
F(20) C(53) C(52) 117.6(2) . . . yes
C(48) C(53) C(52) 122.5(2) . . . yes
O(7) C(54) O(8) 123.8(2) . . . yes
O(7) C(54) C(18) 112.8(2) . . . yes
O(8) C(54) C(18) 123.4(2) . . . yes
O(7) C(55) C(56) 110.6(2) . . . yes
O(7) C(55) H(24) 109.3 . . . no
O(7) C(55) H(25) 109.2 . . . no
C(56) C(55) H(24) 109.2 . . . no
C(56) C(55) H(25) 109.1 . . . no
H(24) C(55) H(25) 109.4 . . . no
C(55) C(56) H(26) 109.5 . . . no
C(55) C(56) H(27) 109.5 . . . no
C(55) C(56) H(28) 109.6 . . . no
H(26) C(56) H(27) 109.3 . . . no
H(26) C(56) H(28) 109.5 . . . no
H(27) C(56) H(28) 109.4 . . . no
Cl(1) C(57) C(58) 117.4(2) . . . yes
Cl(1) C(57) C(59) 122.3(2) . . 3_666 yes
Cl(1) C(57) H(29) 7.0 . . . no
Cl(1) C(57) H(32) 123.2 . . . no
Cl(1) C(57) H(33) 121.3 . . 3_666 no
C(58) C(57) C(59) 120.2(3) . . 3_666 yes
C(58) C(57) H(29) 123.8 . . . no
C(58) C(57) H(32) 119.3 . . . no
C(58) C(57) H(33) 121.2 . . 3_666 no
C(59) C(57) H(29) 116.1 3_666 . . no
C(59) C(57) H(32) 0.9 3_666 . . no
C(59) C(57) H(33) 1.1 3_666 . 3_666 no
H(29) C(57) H(32) 117.0 . . . no
H(29) C(57) H(33) 115.0 . . 3_666 no
H(32) C(57) H(33) 2.0 . . 3_666 no
C(57) C(58) C(59) 121.8(3) . . . yes
C(57) C(58) H(30) 119.0 . . . no
C(59) C(58) H(30) 119.3 . . . no
C(57) C(59) C(58) 118.1(3) 3_666 . . yes
C(57) C(59) H(31) 118.4 3_666 . . no
C(57) C(59) H(32) 1.9 3_666 . 3_666 no
C(57) C(59) H(33) 0.5 3_666 . . no
C(58) C(59) H(31) 123.6 . . . no
C(58) C(59) H(32) 116.2 . . 3_666 no
C(58) C(59) H(33) 118.6 . . . no
H(31) C(59) H(32) 120.2 . . 3_666 no
H(31) C(59) H(33) 117.9 . . . no
H(32) C(59) H(33) 2.4 3_666 . . no

loop_
_geom_bond_atom_site_label_1
_geom_bond_atom_site_label_2
_geom_bond_distance
_geom_bond_site_symmetry_1
_geom_bond_site_symmetry_2
_geom_bond_publ_flag
Cl(1) C(57) 1.665(3) . . yes
Cl(1) H(29) 0.746 . . no
F(1) C(22) 1.344(3) . . yes
F(2) C(23) 1.339(3) . . yes
F(3) C(24) 1.332(3) . . yes
F(4) C(25) 1.341(3) . . yes
F(5) C(26) 1.342(2) . . yes
F(6) C(31) 1.340(3) . . yes
F(7) C(32) 1.339(2) . . yes
F(8) C(33) 1.336(2) . . yes
F(9) C(34) 1.343(2) . . yes
F(10) C(35) 1.339(2) . . yes
F(11) C(40) 1.349(3) . . yes
F(12) C(41) 1.339(3) . . yes
F(13) C(42) 1.333(3) . . yes
F(14) C(43) 1.341(3) . . yes
F(15) C(44) 1.342(3) . . yes
F(16) C(49) 1.342(3) . . yes
F(17) C(50) 1.344(3) . . yes
F(18) C(51) 1.335(3) . . yes
F(19) C(52) 1.345(3) . . yes
F(20) C(53) 1.337(3) . . yes
O(1) C(27) 1.334(2) . . yes
O(1) C(28) 1.458(3) . . yes
O(2) C(27) 1.201(3) . . yes
O(3) C(36) 1.334(3) . . yes
O(3) C(37) 1.463(3) . . yes
O(4) C(36) 1.203(3) . . yes
O(5) C(45) 1.329(3) . . yes
O(5) C(46) 1.456(3) . . yes
O(6) C(45) 1.207(3) . . yes
O(7) C(54) 1.329(3) . . yes
O(7) C(55) 1.462(3) . . yes
O(8) C(54) 1.199(3) . . yes
N(1) C(1) 1.360(3) . . yes
N(1) C(4) 1.362(3) . . yes
N(1) H(1) 0.950 . . no
N(2) C(6) 1.367(3) . . yes
N(2) C(9) 1.367(3) . . yes
N(2) H(2) 0.949 . . no
N(3) C(11) 1.362(3) . . yes
N(3) C(14) 1.363(3) . . yes
N(3) H(3) 0.951 . . no
N(4) C(16) 1.366(3) . . yes
N(4) C(19) 1.364(3) . . yes
N(4) H(4) 0.950 . . no
C(1) C(2) 1.454(3) . . yes
C(1) C(20) 1.390(3) . . yes
C(2) C(3) 1.361(3) . . yes
C(2) C(21) 1.483(3) . . yes
C(3) C(4) 1.462(3) . . yes
C(3) C(27) 1.481(3) . . yes
C(4) C(5) 1.398(3) . . yes
C(5) C(6) 1.393(3) . . yes
C(5) H(5) 0.950 . . no
C(6) C(7) 1.437(3) . . yes
C(7) C(8) 1.370(3) . . yes
C(7) C(30) 1.487(3) . . yes
C(8) C(9) 1.442(3) . . yes
C(8) C(36) 1.484(3) . . yes
C(9) C(10) 1.393(3) . . yes
C(10) C(11) 1.389(3) . . yes
C(10) H(6) 0.950 . . no
C(11) C(12) 1.452(3) . . yes
C(12) C(13) 1.360(3) . . yes
C(12) C(39) 1.479(3) . . yes
C(13) C(14) 1.457(3) . . yes
C(13) C(45) 1.482(3) . . yes
C(14) C(15) 1.389(3) . . yes
C(15) C(16) 1.385(3) . . yes
C(15) H(7) 0.950 . . no
C(16) C(17) 1.437(3) . . yes
C(17) C(18) 1.374(3) . . yes
C(17) C(48) 1.477(3) . . yes
C(18) C(19) 1.447(3) . . yes
C(18) C(54) 1.484(3) . . yes
C(19) C(20) 1.389(3) . . yes
C(20) H(8) 0.950 . . no
C(21) C(22) 1.386(3) . . yes
C(21) C(26) 1.392(3) . . yes
C(22) C(23) 1.380(3) . . yes
C(23) C(24) 1.376(3) . . yes
C(24) C(25) 1.377(3) . . yes
C(25) C(26) 1.376(3) . . yes
C(28) C(29) 1.496(4) . . yes
C(28) H(9) 0.951 . . no
C(28) H(10) 0.950 . . no
C(29) H(11) 0.949 . . no
C(29) H(12) 0.949 . . no
C(29) H(13) 0.951 . . no
C(30) C(31) 1.383(3) . . yes
C(30) C(35) 1.390(3) . . yes
C(31) C(32) 1.376(3) . . yes
C(32) C(33) 1.372(3) . . yes
C(33) C(34) 1.376(3) . . yes
C(34) C(35) 1.375(3) . . yes
C(37) C(38) 1.491(3) . . yes
C(37) H(14) 0.949 . . no
C(37) H(15) 0.950 . . no
C(38) H(16) 0.950 . . no
C(38) H(17) 0.950 . . no
C(38) H(18) 0.950 . . no
C(39) C(40) 1.382(3) . . yes
C(39) C(44) 1.386(3) . . yes
C(40) C(41) 1.375(3) . . yes
C(41) C(42) 1.373(4) . . yes
C(42) C(43) 1.378(4) . . yes
C(43) C(44) 1.373(3) . . yes
C(46) C(47) 1.493(3) . . yes
C(46) H(19) 0.950 . . no
C(46) H(20) 0.950 . . no
C(47) H(21) 0.948 . . no
C(47) H(22) 0.950 . . no
C(47) H(23) 0.952 . . no
C(48) C(49) 1.385(3) . . yes
C(48) C(53) 1.393(3) . . yes
C(49) C(50) 1.378(3) . . yes
C(50) C(51) 1.376(4) . . yes
C(51) C(52) 1.367(4) . . yes
C(52) C(53) 1.375(3) . . yes
C(55) C(56) 1.483(4) . . yes
C(55) H(24) 0.950 . . no
C(55) H(25) 0.951 . . no
C(56) H(26) 0.950 . . no
C(56) H(27) 0.951 . . no
C(56) H(28) 0.950 . . no
C(57) C(58) 1.361(4) . . yes
C(57) C(59) 1.477(4) . 3_666 yes
C(57) H(29) 0.936 . . no
C(57) H(32) 0.994 . . no
C(57) H(33) 0.482 . 3_666 no
C(58) C(59) 1.361(4) . . yes
C(58) H(30) 0.941 . . no
C(59) H(31) 0.926 . . no
C(59) H(32) 0.483 . 3_666 no
C(59) H(33) 0.994 . . no

loop_
_geom_contact_atom_site_label_1
_geom_contact_atom_site_label_2
_geom_contact_distance
_geom_contact_site_symmetry_1
_geom_contact_site_symmetry_2
_geom_contact_publ_flag
Cl(1) F(6) 3.161(2) . 3_666 ?
Cl(1) C(16) 3.224(2) . . ?
Cl(1) N(4) 3.273(2) . . ?
Cl(1) F(16) 3.288(2) . . ?
Cl(1) C(27) 3.431(2) . 3_666 ?
Cl(1) C(15) 3.452(2) . . ?
Cl(1) C(5) 3.492(2) . 3_666 ?
Cl(1) C(3) 3.530(2) . 3_666 ?
Cl(1) C(4) 3.554(2) . 3_666 ?
Cl(1) O(2) 3.556(2) . 3_666 ?
F(1) C(58) 3.237(3) . 3_666 ?
F(1) F(11) 3.239(2) . 3_666 ?
F(1) C(59) 3.331(3) . 3_666 ?
F(2) F(8) 3.143(2) . 5_455 ?
F(2) F(11) 3.183(2) . 3_666 ?
F(2) F(12) 3.265(2) . 3_666 ?
F(2) C(38) 3.361(3) . 3_666 ?
F(2) O(3) 3.590(2) . 3_666 ?
F(3) F(14) 2.960(2) . 1_455 ?
F(3) F(12) 3.084(2) . 3_666 ?
F(3) F(14) 3.178(2) . 2_655 ?
F(3) F(13) 3.336(2) . 1_455 ?
F(3) F(3) 3.368(3) . 2_555 ?
F(3) F(4) 3.383(2) . 2_555 ?
F(3) F(8) 3.444(2) . 5_455 ?
F(4) F(19) 2.803(2) . 6_545 ?
F(4) F(14) 2.988(2) . 2_655 ?
F(4) F(18) 3.121(2) . 6_545 ?
F(4) C(43) 3.129(3) . 2_655 ?
F(5) O(3) 3.044(2) . 2_655 ?
F(5) C(38) 3.303(3) . 2_655 ?
F(5) C(37) 3.383(3) . 2_655 ?
F(5) C(10) 3.474(2) . 2_655 ?
F(5) F(19) 3.554(2) . 6_545 ?
F(5) C(44) 3.582(3) . 2_655 ?
F(6) C(59) 3.428(3) . . ?
F(6) C(54) 3.492(3) . 3_666 ?
F(6) C(18) 3.504(2) . 3_666 ?
F(7) C(49) 2.909(3) . 3_666 ?
F(7) F(16) 3.034(2) . 3_666 ?
F(7) O(8) 3.135(3) . 3_666 ?
F(7) C(50) 3.235(3) . 3_666 ?
F(7) C(48) 3.317(3) . 3_666 ?
F(7) C(37) 3.566(3) . 7_656 ?
F(8) F(14) 3.108(2) . 5_445 ?
F(8) F(13) 3.198(2) . 5_445 ?
F(8) C(38) 3.574(3) . 7_656 ?
F(9) F(9) 2.824(3) . 2_655 ?
F(9) C(34) 3.183(3) . 2_655 ?
F(9) F(14) 3.294(2) . 6_645 ?
F(9) C(55) 3.390(3) . 5_545 ?
F(9) C(47) 3.444(3) . 6_645 ?
F(10) C(35) 3.138(3) . 2_655 ?
F(10) O(2) 3.160(2) . 2_655 ?
F(10) F(10) 3.323(3) . 2_655 ?
F(10) C(5) 3.434(2) . 2_655 ?
F(10) C(47) 3.455(3) . 6_645 ?
F(10) C(30) 3.458(3) . 2_655 ?
F(10) C(34) 3.523(3) . 2_655 ?
F(11) C(23) 3.138(3) . 3_666 ?
F(11) C(22) 3.195(3) . 3_666 ?
F(12) F(13) 2.671(2) . 3_766 ?
F(12) F(18) 2.721(2) . 7_666 ?
F(12) C(24) 3.322(3) . 3_666 ?
F(12) C(23) 3.413(3) . 3_666 ?
F(13) F(13) 3.217(4) . 3_766 ?
F(13) C(38) 3.300(3) . 3_766 ?
F(13) C(41) 3.431(3) . 3_766 ?
F(14) C(25) 3.184(3) . 2_655 ?
F(14) C(24) 3.264(3) . 2_655 ?
F(15) O(7) 3.131(2) . 2_655 ?
F(15) C(26) 3.176(2) . 2_655 ?
F(15) C(25) 3.246(3) . 2_655 ?
F(15) C(21) 3.293(2) . 2_655 ?
F(15) C(24) 3.408(3) . 2_655 ?
F(15) C(22) 3.429(3) . 2_655 ?
F(15) C(55) 3.489(3) . 2_655 ?
F(15) C(23) 3.496(3) . 2_655 ?
F(15) C(20) 3.519(2) . 2_655 ?
F(17) C(29) 3.397(3) . 5_555 ?
F(17) C(47) 3.451(3) . 7_666 ?
F(17) C(41) 3.477(3) . 7_666 ?
F(17) C(46) 3.577(3) . 7_666 ?
F(18) F(19) 3.060(2) . 2_655 ?
F(18) C(41) 3.520(3) . 7_666 ?
F(19) C(51) 3.050(3) . 2_655 ?
F(19) C(52) 3.177(3) . 2_655 ?
F(19) F(19) 3.298(3) . 2_655 ?
F(19) C(25) 3.435(3) . 6_555 ?
F(20) O(6) 2.800(2) . 2_655 ?
F(20) C(15) 3.452(2) . 2_655 ?
F(20) C(45) 3.592(3) . 2_655 ?
O(2) C(46) 3.148(3) . 5_445 ?
O(2) C(47) 3.457(3) . 5_445 ?
O(4) C(55) 3.306(3) . 5_545 ?
O(4) C(56) 3.334(4) . 5_545 ?
O(6) C(28) 3.392(3) . 5_555 ?
O(6) C(29) 3.507(3) . 5_555 ?
O(6) C(29) 3.525(3) . 3_666 ?
O(8) C(37) 3.328(3) . 5_455 ?
N(1) C(58) 3.470(3) . 3_666 ?
N(1) C(59) 3.532(3) . 3_666 ?
N(1) C(57) 3.542(3) . 3_666 ?
N(1) N(2) 3.547(2) . 2_655 ?
N(2) C(59) 3.344(3) . . ?
N(2) C(58) 3.400(3) . . ?
N(3) N(4) 3.487(2) . 2_655 ?
N(3) C(19) 3.550(3) . 2_655 ?
N(3) C(20) 3.585(3) . 2_655 ?
N(4) C(57) 3.446(3) . . ?
N(4) C(14) 3.451(3) . 2_655 ?
N(4) C(15) 3.486(3) . 2_655 ?
C(1) C(59) 3.420(3) . 3_666 ?
C(1) C(58) 3.437(3) . 3_666 ?
C(1) C(11) 3.469(3) . 2_655 ?
C(1) C(10) 3.600(3) . 2_655 ?
C(2) C(58) 3.551(3) . 3_666 ?
C(4) C(57) 3.290(3) . 3_666 ?
C(4) C(9) 3.530(3) . 2_655 ?
C(4) C(58) 3.565(3) . 3_666 ?
C(5) C(57) 3.484(3) . 3_666 ?
C(5) C(59) 3.503(3) . . ?
C(6) C(59) 3.333(3) . . ?
C(6) C(6) 3.598(4) . 2_655 ?
C(11) C(20) 3.533(3) . 2_655 ?
C(14) C(19) 3.323(3) . 2_655 ?
C(15) C(16) 3.394(3) . 2_655 ?
C(15) C(17) 3.534(3) . 2_655 ?
C(16) C(16) 3.337(4) . 2_655 ?
C(20) C(59) 3.527(3) . 3_666 ?
C(25) C(43) 3.365(3) . 2_655 ?
C(25) C(44) 3.400(3) . 2_655 ?
C(26) C(44) 3.384(3) . 2_655 ?
C(29) C(45) 3.481(3) . 3_666 ?
C(32) C(47) 3.477(3) . 5_445 ?
C(33) C(47) 3.466(3) . 5_445 ?
C(34) C(34) 3.558(4) . 2_655 ?
C(34) C(55) 3.560(3) . 5_545 ?
C(35) C(35) 3.413(4) . 2_655 ?
C(51) C(52) 3.545(3) . 2_655 ?
C(52) C(52) 3.155(5) . 2_655 ?
C(52) C(53) 3.545(3) . 2_655 ?
C(53) C(53) 3.427(4) . 2_655 ?

loop_
_geom_hbond_atom_site_label_D
_geom_hbond_atom_site_label_H
_geom_hbond_atom_site_label_A
_geom_hbond_site_symmetry_D
_geom_hbond_site_symmetry_H
_geom_hbond_site_symmetry_A
_geom_hbond_distance_DH
_geom_hbond_distance_HA
_geom_hbond_distance_DA
_geom_hbond_angle_DHA
_geom_hbond_publ_flag
N(1) H(1) N(2) . . . 0.950 2.357 2.927(2) 118.142 no
N(1) H(1) N(4) . . . 0.950 2.401 2.938(2) 115.507 no
N(2) H(2) N(1) . . . 0.949 2.356 2.927(2) 118.248 no
N(2) H(2) N(3) . . . 0.949 2.337 2.930(2) 120.077 no
N(3) H(3) N(2) . . . 0.951 2.381 2.930(2) 116.378 no
N(3) H(3) N(4) . . . 0.951 2.362 2.924(2) 117.355 no
N(4) H(4) N(1) . . . 0.950 2.341 2.938(2) 120.392 no
N(4) H(4) N(3) . . . 0.950 2.353 2.924(2) 118.122 no
N(2) H(2) N(1) . . 2_655 0.949 3.410 3.547(2) 90.444 no

loop_
_geom_torsion_atom_site_label_1
_geom_torsion_atom_site_label_2
_geom_torsion_atom_site_label_3
_geom_torsion_atom_site_label_4
_geom_torsion
_geom_torsion_site_symmetry_1
_geom_torsion_site_symmetry_2
_geom_torsion_site_symmetry_3
_geom_torsion_site_symmetry_4
_geom_torsion_publ_flag
Cl(1) C(57) C(58) C(59) 176.5(2) . . . . yes
Cl(1) C(57) C(59) C(58) -176.4(2) . . 3_666 3_666 yes
F(1) C(22) C(21) C(2) -2.8(3) . . . . yes
F(1) C(22) C(21) C(26) 177.8(2) . . . . yes
F(1) C(22) C(23) F(2) 1.9(3) . . . . yes
F(1) C(22) C(23) C(24) -178.3(2) . . . . yes
F(2) C(23) C(22) C(21) -179.9(2) . . . . yes
F(2) C(23) C(24) F(3) 0.4(3) . . . . yes
F(2) C(23) C(24) C(25) -179.9(2) . . . . yes
F(3) C(24) C(23) C(22) -179.4(2) . . . . yes
F(3) C(24) C(25) F(4) 1.0(3) . . . . yes
F(3) C(24) C(25) C(26) 179.5(2) . . . . yes
F(4) C(25) C(24) C(23) -178.7(2) . . . . yes
F(4) C(25) C(26) F(5) -0.8(3) . . . . yes
F(4) C(25) C(26) C(21) 178.3(2) . . . . yes
F(5) C(26) C(21) C(2) 0.1(3) . . . . yes
F(5) C(26) C(21) C(22) 179.5(2) . . . . yes
F(5) C(26) C(25) C(24) -179.2(2) . . . . yes
F(6) C(31) C(30) C(7) 3.2(3) . . . . yes
F(6) C(31) C(30) C(35) 177.8(2) . . . . yes
F(6) C(31) C(32) F(7) 2.3(3) . . . . yes
F(6) C(31) C(32) C(33) -177.9(2) . . . . yes
F(7) C(32) C(31) C(30) -179.8(2) . . . . yes
F(7) C(32) C(33) F(8) 0.2(3) . . . . yes
F(7) C(32) C(33) C(34) -179.9(2) . . . . yes
F(8) C(33) C(32) C(31) -179.7(2) . . . . yes
F(8) C(33) C(34) F(9) -1.6(3) . . . . yes
F(8) C(33) C(34) C(35) 179.5(2) . . . . yes
F(9) C(34) C(33) C(32) 178.5(2) . . . . yes
F(9) C(34) C(35) F(10) -0.5(3) . . . . yes
F(9) C(34) C(35) C(30) -178.6(2) . . . . yes
F(10) C(35) C(30) C(7) -3.5(3) . . . . yes
F(10) C(35) C(30) C(31) -178.1(2) . . . . yes
F(10) C(35) C(34) C(33) 178.4(2) . . . . yes
F(11) C(40) C(39) C(12) 5.9(3) . . . . yes
F(11) C(40) C(39) C(44) 178.7(2) . . . . yes
F(11) C(40) C(41) F(12) 1.6(3) . . . . yes
F(11) C(40) C(41) C(42) -176.7(2) . . . . yes
F(12) C(41) C(40) C(39) 178.4(2) . . . . yes
F(12) C(41) C(42) F(13) -0.7(4) . . . . yes
F(12) C(41) C(42) C(43) 179.7(2) . . . . yes
F(13) C(42) C(41) C(40) 177.6(2) . . . . yes
F(13) C(42) C(43) F(14) 0.2(3) . . . . yes
F(13) C(42) C(43) C(44) -177.8(2) . . . . yes
F(14) C(43) C(42) C(41) 179.8(2) . . . . yes
F(14) C(43) C(44) F(15) -0.4(3) . . . . yes
F(14) C(43) C(44) C(39) -177.6(2) . . . . yes
F(15) C(44) C(39) C(12) -6.9(3) . . . . yes
F(15) C(44) C(39) C(40) -179.4(2) . . . . yes
F(15) C(44) C(43) C(42) 177.7(2) . . . . yes
F(16) C(49) C(48) C(17) -2.1(3) . . . . yes
F(16) C(49) C(48) C(53) 177.0(2) . . . . yes
F(16) C(49) C(50) F(17) 2.7(3) . . . . yes
F(16) C(49) C(50) C(51) -176.6(2) . . . . yes
F(17) C(50) C(49) C(48) 180.0(2) . . . . yes
F(17) C(50) C(51) F(18) 0.5(4) . . . . yes
F(17) C(50) C(51) C(52) -179.0(2) . . . . yes
F(18) C(51) C(50) C(49) 179.8(2) . . . . yes
F(18) C(51) C(52) F(19) 0.7(4) . . . . yes
F(18) C(51) C(52) C(53) 178.8(2) . . . . yes
F(19) C(52) C(51) C(50) -179.8(2) . . . . yes
F(19) C(52) C(53) F(20) 1.1(3) . . . . yes
F(19) C(52) C(53) C(48) -179.6(2) . . . . yes
F(20) C(53) C(48) C(17) -2.9(3) . . . . yes
F(20) C(53) C(48) C(49) 178.0(2) . . . . yes
F(20) C(53) C(52) C(51) -177.0(2) . . . . yes
O(1) C(27) C(3) C(2) -9.9(3) . . . . yes
O(1) C(27) C(3) C(4) 163.5(2) . . . . yes
O(2) C(27) O(1) C(28) 1.6(3) . . . . yes
O(2) C(27) C(3) C(2) 170.8(2) . . . . yes
O(2) C(27) C(3) C(4) -15.8(4) . . . . yes
O(3) C(36) C(8) C(7) -169.4(2) . . . . yes
O(3) C(36) C(8) C(9) 7.8(3) . . . . yes
O(4) C(36) O(3) C(37) 0.9(3) . . . . yes
O(4) C(36) C(8) C(7) 9.6(4) . . . . yes
O(4) C(36) C(8) C(9) -173.2(2) . . . . yes
O(5) C(45) C(13) C(12) 13.9(3) . . . . yes
O(5) C(45) C(13) C(14) -172.7(2) . . . . yes
O(6) C(45) O(5) C(46) -3.7(3) . . . . yes
O(6) C(45) C(13) C(12) -165.1(2) . . . . yes
O(6) C(45) C(13) C(14) 8.4(3) . . . . yes
O(7) C(54) C(18) C(17) -178.5(2) . . . . yes
O(7) C(54) C(18) C(19) -5.9(3) . . . . yes
O(8) C(54) O(7) C(55) -4.4(4) . . . . yes
O(8) C(54) C(18) C(17) -0.4(4) . . . . yes
O(8) C(54) C(18) C(19) 172.2(2) . . . . yes
N(1) C(1) C(2) C(3) -0.1(2) . . . . yes
N(1) C(1) C(2) C(21) -179.2(2) . . . . yes
N(1) C(1) C(20) C(19) -4.8(3) . . . . yes
N(1) C(4) C(3) C(2) 0.2(2) . . . . yes
N(1) C(4) C(3) C(27) -174.4(2) . . . . yes
N(1) C(4) C(5) C(6) 3.7(3) . . . . yes
N(2) C(6) C(5) C(4) -3.7(3) . . . . yes
N(2) C(6) C(7) C(8) -0.2(2) . . . . yes
N(2) C(6) C(7) C(30) 176.9(2) . . . . yes
N(2) C(9) C(8) C(7) -1.3(2) . . . . yes
N(2) C(9) C(8) C(36) -178.8(2) . . . . yes
N(2) C(9) C(10) C(11) 2.8(3) . . . . yes
N(3) C(11) C(10) C(9) -2.7(3) . . . . yes
N(3) C(11) C(12) C(13) -0.4(2) . . . . yes
N(3) C(11) C(12) C(39) 173.4(2) . . . . yes
N(3) C(14) C(13) C(12) -1.4(2) . . . . yes
N(3) C(14) C(13) C(45) -176.0(2) . . . . yes
N(3) C(14) C(15) C(16) 3.7(3) . . . . yes
N(4) C(16) C(15) C(14) -6.3(4) . . . . yes
N(4) C(16) C(17) C(18) -0.5(2) . . . . yes
N(4) C(16) C(17) C(48) 179.5(2) . . . . yes
N(4) C(19) C(18) C(17) 0.1(2) . . . . yes
N(4) C(19) C(18) C(54) -173.5(2) . . . . yes
N(4) C(19) C(20) C(1) 5.6(3) . . . . yes
C(1) N(1) C(4) C(3) -0.2(2) . . . . yes
C(1) N(1) C(4) C(5) -176.4(2) . . . . yes
C(1) C(2) C(3) C(4) 0.0(2) . . . . yes
C(1) C(2) C(3) C(27) 174.4(2) . . . . yes
C(1) C(2) C(21) C(22) -60.5(3) . . . . yes
C(1) C(2) C(21) C(26) 118.9(2) . . . . yes
C(1) C(20) C(19) C(18) -172.6(2) . . . . yes
C(2) C(1) N(1) C(4) 0.2(2) . . . . yes
C(2) C(1) C(20) C(19) 171.5(2) . . . . yes
C(2) C(3) C(4) C(5) 176.3(2) . . . . yes
C(2) C(21) C(22) C(23) 179.1(2) . . . . yes
C(2) C(21) C(26) C(25) -179.0(2) . . . . yes
C(3) C(2) C(1) C(20) -177.0(2) . . . . yes
C(3) C(2) C(21) C(22) 120.7(2) . . . . yes
C(3) C(2) C(21) C(26) -59.9(3) . . . . yes
C(3) C(4) C(5) C(6) -172.0(2) . . . . yes
C(3) C(27) O(1) C(28) -177.7(2) . . . . yes
C(4) N(1) C(1) C(20) 176.9(2) . . . . yes
C(4) C(3) C(2) C(21) 179.0(2) . . . . yes
C(4) C(5) C(6) C(7) 173.2(2) . . . . yes
C(5) C(4) C(3) C(27) 1.8(3) . . . . yes
C(5) C(6) N(2) C(9) 176.8(2) . . . . yes
C(5) C(6) C(7) C(8) -177.6(2) . . . . yes
C(5) C(6) C(7) C(30) -0.5(3) . . . . yes
C(6) N(2) C(9) C(8) 1.2(2) . . . . yes
C(6) N(2) C(9) C(10) -176.7(2) . . . . yes
C(6) C(7) C(8) C(9) 0.9(2) . . . . yes
C(6) C(7) C(8) C(36) 178.6(2) . . . . yes
C(6) C(7) C(30) C(31) -76.4(3) . . . . yes
C(6) C(7) C(30) C(35) 109.3(2) . . . . yes
C(7) C(6) N(2) C(9) -0.6(2) . . . . yes
C(7) C(8) C(9) C(10) 176.5(2) . . . . yes
C(7) C(30) C(31) C(32) -174.7(2) . . . . yes
C(7) C(30) C(35) C(34) 174.5(2) . . . . yes
C(8) C(7) C(30) C(31) 100.1(3) . . . . yes
C(8) C(7) C(30) C(35) -74.2(3) . . . . yes
C(8) C(9) C(10) C(11) -174.6(2) . . . . yes
C(8) C(36) O(3) C(37) 179.9(2) . . . . yes
C(9) C(8) C(7) C(30) -176.2(2) . . . . yes
C(9) C(10) C(11) C(12) 176.5(2) . . . . yes
C(10) C(9) C(8) C(36) -1.0(4) . . . . yes
C(10) C(11) N(3) C(14) 178.8(2) . . . . yes
C(10) C(11) C(12) C(13) -179.7(2) . . . . yes
C(10) C(11) C(12) C(39) -5.9(3) . . . . yes
C(11) N(3) C(14) C(13) 1.1(2) . . . . yes
C(11) N(3) C(14) C(15) -175.7(2) . . . . yes
C(11) C(12) C(13) C(14) 1.0(2) . . . . yes
C(11) C(12) C(13) C(45) 175.4(2) . . . . yes
C(11) C(12) C(39) C(40) -67.8(3) . . . . yes
C(11) C(12) C(39) C(44) 119.9(2) . . . . yes
C(12) C(11) N(3) C(14) -0.5(2) . . . . yes
C(12) C(13) C(14) C(15) 175.5(2) . . . . yes
C(12) C(39) C(40) C(41) -170.9(2) . . . . yes
C(12) C(39) C(44) C(43) 170.3(2) . . . . yes
C(13) C(12) C(39) C(40) 104.8(3) . . . . yes
C(13) C(12) C(39) C(44) -67.5(3) . . . . yes
C(13) C(14) C(15) C(16) -172.7(2) . . . . yes
C(13) C(45) O(5) C(46) 177.3(2) . . . . yes
C(14) C(13) C(12) C(39) -172.6(2) . . . . yes
C(14) C(15) C(16) C(17) 171.5(2) . . . . yes
C(15) C(14) C(13) C(45) 0.8(3) . . . . yes
C(15) C(16) N(4) C(19) 178.7(2) . . . . yes
C(15) C(16) C(17) C(18) -178.7(2) . . . . yes
C(15) C(16) C(17) C(48) 1.3(3) . . . . yes
C(16) N(4) C(19) C(18) -0.4(2) . . . . yes
C(16) N(4) C(19) C(20) -178.9(2) . . . . yes
C(16) C(17) C(18) C(19) 0.3(2) . . . . yes
C(16) C(17) C(18) C(54) 174.2(2) . . . . yes
C(16) C(17) C(48) C(49) -57.7(3) . . . . yes
C(16) C(17) C(48) C(53) 123.2(2) . . . . yes
C(17) C(16) N(4) C(19) 0.6(2) . . . . yes
C(17) C(18) C(19) C(20) 178.5(2) . . . . yes
C(17) C(48) C(49) C(50) -179.4(2) . . . . yes
C(17) C(48) C(53) C(52) 177.9(2) . . . . yes
C(18) C(17) C(48) C(49) 122.3(2) . . . . yes
C(18) C(17) C(48) C(53) -56.8(3) . . . . yes
C(18) C(54) O(7) C(55) 173.7(2) . . . . yes
C(19) C(18) C(17) C(48) -179.7(2) . . . . yes
C(20) C(1) C(2) C(21) 4.0(3) . . . . yes
C(20) C(19) C(18) C(54) 5.0(4) . . . . yes
C(21) C(2) C(3) C(27) -6.6(4) . . . . yes
C(21) C(22) C(23) C(24) -0.1(4) . . . . yes
C(21) C(26) C(25) C(24) -0.2(3) . . . . yes
C(22) C(21) C(26) C(25) 0.4(3) . . . . yes
C(22) C(23) C(24) C(25) 0.3(3) . . . . yes
C(23) C(22) C(21) C(26) -0.3(3) . . . . yes
C(23) C(24) C(25) C(26) -0.2(3) . . . . yes
C(27) O(1) C(28) C(29) 89.8(2) . . . . yes
C(30) C(7) C(8) C(36) 1.6(3) . . . . yes
C(30) C(31) C(32) C(33) 0.0(4) . . . . yes
C(30) C(35) C(34) C(33) 0.4(3) . . . . yes
C(31) C(30) C(35) C(34) -0.1(3) . . . . yes
C(31) C(32) C(33) C(34) 0.3(3) . . . . yes
C(32) C(31) C(30) C(35) -0.1(3) . . . . yes
C(32) C(33) C(34) C(35) -0.5(3) . . . . yes
C(36) O(3) C(37) C(38) -175.5(2) . . . . yes
C(39) C(12) C(13) C(45) 1.8(3) . . . . yes
C(39) C(40) C(41) C(42) 0.1(4) . . . . yes
C(39) C(44) C(43) C(42) 0.4(3) . . . . yes
C(40) C(39) C(44) C(43) -2.2(3) . . . . yes
C(40) C(41) C(42) C(43) -2.0(4) . . . . yes
C(41) C(40) C(39) C(44) 1.9(3) . . . . yes
C(41) C(42) C(43) C(44) 1.7(4) . . . . yes
C(45) O(5) C(46) C(47) 180.0(2) . . . . yes
C(48) C(17) C(18) C(54) -5.7(3) . . . . yes
C(48) C(49) C(50) C(51) 0.7(3) . . . . yes
C(48) C(53) C(52) C(51) 2.2(4) . . . . yes
C(49) C(48) C(53) C(52) -1.2(3) . . . . yes
C(49) C(50) C(51) C(52) 0.2(4) . . . . yes
C(50) C(49) C(48) C(53) -0.2(3) . . . . yes
C(50) C(51) C(52) C(53) -1.6(4) . . . . yes
C(54) O(7) C(55) C(56) -80.8(3) . . . . yes
C(54) O(7) C(55) C(56) -80.8(3) . . . . yes

loop_
_cod_changelog_entry_id
_cod_changelog_entry_author
_cod_changelog_entry_date
_cod_changelog_entry_text
1 'Vaitkus, Antanas' 2025-01-07T10:03:17+02:00 'Updated bibliographic information.'
